data_7235004
loop_
_publ_author_name
'Mukherjee, Mana Mohan'
'Xu, Peng'
'Stevens, Edwin D.'
'Kov\'a\<c, Pavol'

_publ_section_title
;
 Towards the complete synthetic O-antigen of Vibrio cholerae O1, serotype
 inaba: improved synthesis of the conjugation-ready upstream terminal
 hexasaccharide determinant
;
_journal_issue 62
_journal_name_full 'RSC Advances'
_journal_page_first 36440
_journal_paper_doi 10.1039/C9RA08232H
_journal_volume 9
_journal_year 2019
_chemical_formula_moiety 'C44 H59 N9 O10 Si'
_chemical_formula_sum 'C44 H59 N9 O10 Si'
_chemical_formula_weight 902.09
_chemical_melting_point 352
_chemical_name_systematic
2-(trimethylsilyl)ethyl-4-azido-3-O-benzyl-4,6-dideoxy-alpha-D-mannopyranosyl-(1->2)-4-azido-3-O-benzyl-4,6-dideoxy-alpha-D-mannopyranosyl-(1->2)-4-azido-3-O-benzyl-4,6-dideoxy-alpha-D-mannopyranoside
_space_group_crystal_system monoclinic
_space_group_IT_number 4
_space_group_name_Hall 'P 2yb'
_space_group_name_H-M_alt 'P 1 21 1'
_atom_sites_solution_hydrogens geom
_audit_creation_method SHELXL-2016/6
_audit_update_record
;
2019-07-10 deposited with the CCDC.	2019-11-05 downloaded from the CCDC.
;
_cell_angle_alpha 90
_cell_angle_beta 98.067(4)
_cell_angle_gamma 90
_cell_formula_units_Z 4
_cell_length_a 11.530(3)
_cell_length_b 16.862(4)
_cell_length_c 25.697(6)
_cell_measurement_reflns_used 51631
_cell_measurement_temperature 120(2)
_cell_measurement_theta_max 34.607
_cell_measurement_theta_min 2.209
_cell_volume 4947(2)
_computing_cell_refinement 'Bruker SAINT'
_computing_data_collection 'Bruker APEX2'
_computing_data_reduction 'Bruker SAINT'
_computing_molecular_graphics 'Bruker SHELXTL'
_computing_publication_material 'Bruker SHELXTL'
_computing_structure_refinement 'SHELXL-2016/6 (Sheldrick, 2016)'
_computing_structure_solution 'SHELXT 2014/5 (Sheldrick, 2014)'
_diffrn_ambient_temperature 120(2)
_diffrn_measured_fraction_theta_full 0.999
_diffrn_measured_fraction_theta_max 0.969
_diffrn_measurement_device_type 'Bruker APEX-II CCD'
_diffrn_measurement_method '\f and \w scans'
_diffrn_radiation_type MoK\a
_diffrn_radiation_wavelength 0.71073
_diffrn_reflns_av_R_equivalents 0.0362
_diffrn_reflns_av_unetI/netI 0.0331
_diffrn_reflns_Laue_measured_fraction_full 0.999
_diffrn_reflns_Laue_measured_fraction_max 0.969
_diffrn_reflns_limit_h_max 24
_diffrn_reflns_limit_h_min -24
_diffrn_reflns_limit_k_max 23
_diffrn_reflns_limit_k_min -35
_diffrn_reflns_limit_l_max 52
_diffrn_reflns_limit_l_min -52
_diffrn_reflns_number 72975
_diffrn_reflns_point_group_measured_fraction_full 0.942
_diffrn_reflns_point_group_measured_fraction_max 0.772
_diffrn_reflns_theta_full 25.242
_diffrn_reflns_theta_max 47.954
_diffrn_reflns_theta_min 1.449
_exptl_absorpt_coefficient_mu 0.110
_exptl_absorpt_correction_T_max 0.7470
_exptl_absorpt_correction_T_min 0.7038
_exptl_absorpt_correction_type multi-scan
_exptl_absorpt_process_details
;
 SADABS 2016/2: Krause, L., Herbst-Irmer, R., Sheldrick G.M. & Stalke D.,
 J. Appl. Cryst. 48 (2015) 3-10
;
_exptl_crystal_colour colourless
_exptl_crystal_density_diffrn 1.211
_exptl_crystal_description needle
_exptl_crystal_F_000 1920
_exptl_crystal_recrystallization_method 'Re-crystallisation from solvent: ethanol'
_exptl_crystal_size_max 0.400
_exptl_crystal_size_mid 0.300
_exptl_crystal_size_min 0.300
_refine_diff_density_max 1.376
_refine_diff_density_min -0.410
_refine_diff_density_rms 0.055
_refine_ls_abs_structure_details
;
 Flack x determined using 17080 quotients [(I+)-(I-)]/[(I+)+(I-)]
 (Parsons, Flack and Wagner, Acta Cryst. B69 (2013) 249-259).
;
_refine_ls_abs_structure_Flack -0.013(14)
_refine_ls_extinction_method none
_refine_ls_goodness_of_fit_ref 1.038
_refine_ls_hydrogen_treatment constr
_refine_ls_matrix_type full
_refine_ls_number_parameters 1167
_refine_ls_number_reflns 72975
_refine_ls_number_restraints 1
_refine_ls_restrained_S_all 1.038
_refine_ls_R_factor_all 0.0691
_refine_ls_R_factor_gt 0.0445
_refine_ls_shift/su_max 0.027
_refine_ls_shift/su_mean 0.001
_refine_ls_structure_factor_coef Fsqd
_refine_ls_weighting_details 'w=1/[\s^2^(Fo^2^)+(0.0585P)^2^+0.3909P] where P=(Fo^2^+2Fc^2^)/3'
_refine_ls_weighting_scheme calc
_refine_ls_wR_factor_gt 0.1034
_refine_ls_wR_factor_ref 0.1171
_reflns_Friedel_coverage 0.560
_reflns_Friedel_fraction_full 0.881
_reflns_Friedel_fraction_max 0.566
_reflns_number_gt 56235
_reflns_number_total 72975
_reflns_threshold_expression 'I > 2\s(I)'
_cod_data_source_file c9ra08232h2.cif
_cod_data_source_block Kovac3M_0m_a
_cod_original_sg_symbol_H-M 'P 21'
_cod_database_code 7235004
_shelx_shelxl_version_number 2016/6
_shelx_space_group_comment
;
The symmetry employed for this shelxl refinement is uniquely defined
by the following loop, which should always be used as a source of
symmetry information in preference to the above space-group names.
They are only intended as comments.
;
_shelx_estimated_absorpt_t_min 0.958
_shelx_estimated_absorpt_t_max 0.968

loop_
_space_group_symop_operation_xyz
'x, y, z'
'-x, y+1/2, -z'

loop_
_atom_site_label
_atom_site_type_symbol
_atom_site_fract_x
_atom_site_fract_y
_atom_site_fract_z
_atom_site_U_iso_or_equiv
_atom_site_adp_type
_atom_site_occupancy
_atom_site_site_symmetry_order
_atom_site_calc_flag
_atom_site_refinement_flags_posn
_atom_site_refinement_flags_adp
Si1 Si 0.36490(3) 1.02256(2) 0.23066(2) 0.01984(5) Uani 1 1 d . .
O1 O 0.33185(6) 0.93558(4) 0.12046(3) 0.01654(10) Uani 1 1 d . .
C1 C 0.24873(7) 0.89883(5) 0.08256(3) 0.01448(12) Uani 1 1 d . .
H1 H 0.171599 0.921944 0.084783 0.017 Uiso 1 1 calc R U
C2 C 0.24515(7) 0.80984(5) 0.09639(3) 0.01371(12) Uani 1 1 d . .
H2 H 0.227557 0.802947 0.132335 0.016 Uiso 1 1 calc R U
O3 O 0.36139(6) 0.68638(5) 0.09748(3) 0.01806(11) Uani 1 1 d . .
C3 C 0.36449(7) 0.77094(6) 0.09035(3) 0.01506(12) Uani 1 1 d . .
H3 H 0.426570 0.794141 0.115748 0.018 Uiso 1 1 calc R U
N4 N 0.51291(8) 0.75869(7) 0.02862(4) 0.02601(18) Uani 1 1 d . .
C4 C 0.39106(7) 0.78563(6) 0.03376(4) 0.01655(13) Uani 1 1 d . .
H4 H 0.334327 0.757005 0.008590 0.020 Uiso 1 1 calc R U
O5 O 0.27479(6) 0.90876(4) 0.02967(3) 0.01598(10) Uani 1 1 d . .
N5 N 0.52710(9) 0.68574(7) 0.02434(4) 0.02599(18) Uani 1 1 d . .
C5 C 0.38700(8) 0.87534(6) 0.02056(4) 0.01778(14) Uani 1 1 d . .
H5 H 0.450431 0.902494 0.043069 0.021 Uiso 1 1 calc R U
N6 N 0.55497(12) 0.62115(9) 0.01940(6) 0.0377(3) Uani 1 1 d . .
C6 C 0.39749(11) 0.89251(8) -0.03740(5) 0.02585(19) Uani 1 1 d . .
H6A H 0.331953 0.869572 -0.059452 0.039 Uiso 1 1 calc R U
H6B H 0.468831 0.869867 -0.045960 0.039 Uiso 1 1 calc R U
H6C H 0.398235 0.948795 -0.042946 0.039 Uiso 1 1 calc R U
C7 C 0.38810(8) 0.66167(7) 0.15220(4) 0.02001(15) Uani 1 1 d . .
H7A H 0.363382 0.607085 0.155277 0.024 Uiso 1 1 calc R U
H7B H 0.343598 0.694157 0.173470 0.024 Uiso 1 1 calc R U
C8 C 0.51832(8) 0.66834(6) 0.17369(4) 0.01994(15) Uani 1 1 d . .
C9 C 0.60140(11) 0.62065(9) 0.15273(5) 0.0293(2) Uani 1 1 d . .
H9 H 0.576951 0.584588 0.126049 0.035 Uiso 1 1 calc R U
C10 C 0.72163(12) 0.62789(11) 0.17240(7) 0.0386(3) Uani 1 1 d . .
H10 H 0.776172 0.597151 0.158065 0.046 Uiso 1 1 calc R U
C11 C 0.75952(11) 0.68072(12) 0.21315(7) 0.0404(3) Uani 1 1 d . .
H11 H 0.838748 0.684586 0.226165 0.048 Uiso 1 1 calc R U
C12 C 0.67748(12) 0.72791(10) 0.23435(7) 0.0375(3) Uani 1 1 d . .
H12 H 0.702248 0.763257 0.261416 0.045 Uiso 1 1 calc R U
C13 C 0.55743(10) 0.72165(8) 0.21453(5) 0.0277(2) Uani 1 1 d . .
H13 H 0.503420 0.753156 0.228639 0.033 Uiso 1 1 calc R U
C14 C 0.33457(9) 1.02177(6) 0.11574(4) 0.01936(14) Uani 1 1 d . .
H14A H 0.255677 1.042951 0.112561 0.023 Uiso 1 1 calc R U
H14B H 0.368368 1.036704 0.084645 0.023 Uiso 1 1 calc R U
C15 C 0.40921(9) 1.05533(7) 0.16527(4) 0.02085(16) Uani 1 1 d . .
H15A H 0.405735 1.112762 0.163572 0.025 Uiso 1 1 calc R U
H15B H 0.490065 1.039970 0.164634 0.025 Uiso 1 1 calc R U
C16 C 0.42923(15) 1.09407(10) 0.28386(5) 0.0347(3) Uani 1 1 d . .
H16A H 0.403253 1.146920 0.274504 0.052 Uiso 1 1 calc R U
H16B H 0.513180 1.091967 0.287452 0.052 Uiso 1 1 calc R U
H16C H 0.403876 1.079557 0.316587 0.052 Uiso 1 1 calc R U
C17 C 0.42201(12) 0.91933(8) 0.24794(5) 0.0294(2) Uani 1 1 d . .
H17A H 0.404197 0.905047 0.282106 0.044 Uiso 1 1 calc R U
H17B H 0.505308 0.918268 0.248117 0.044 Uiso 1 1 calc R U
H17C H 0.385511 0.882281 0.222366 0.044 Uiso 1 1 calc R U
C18 C 0.19986(12) 1.02228(13) 0.22580(6) 0.0396(3) Uani 1 1 d . .
H18A H 0.167268 0.989894 0.196653 0.059 Uiso 1 1 calc R U
H18B H 0.170987 1.075503 0.220621 0.059 Uiso 1 1 calc R U
H18C H 0.177485 1.001301 0.257672 0.059 Uiso 1 1 calc R U
O21 O 0.15372(5) 0.77483(4) 0.05908(3) 0.01504(10) Uani 1 1 d . .
C21 C 0.08511(7) 0.71569(5) 0.08064(3) 0.01363(11) Uani 1 1 d . .
H21 H 0.134694 0.688713 0.109367 0.016 Uiso 1 1 calc R U
C22 C 0.04654(7) 0.65476(5) 0.03674(3) 0.01336(11) Uani 1 1 d . .
H22 H 0.115071 0.634894 0.022152 0.016 Uiso 1 1 calc R U
O23 O -0.08316(6) 0.64159(5) -0.04903(3) 0.01780(11) Uani 1 1 d . .
C23 C -0.03936(7) 0.69529(5) -0.00695(3) 0.01387(12) Uani 1 1 d . .
H23 H 0.001494 0.739073 -0.021673 0.017 Uiso 1 1 calc R U
N24 N -0.22065(7) 0.77727(5) -0.02297(4) 0.02024(14) Uani 1 1 d . .
C24 C -0.14392(7) 0.72946(5) 0.01726(4) 0.01453(12) Uani 1 1 d . .
H24 H -0.188902 0.686667 0.030754 0.017 Uiso 1 1 calc R U
O25 O -0.01274(6) 0.74968(4) 0.10088(3) 0.01588(10) Uani 1 1 d . .
N25 N -0.29673(7) 0.74109(6) -0.05315(3) 0.01839(13) Uani 1 1 d . .
C25 C -0.09829(7) 0.78842(6) 0.06204(4) 0.01642(13) Uani 1 1 d . .
H25 H -0.061252 0.833727 0.047056 0.020 Uiso 1 1 calc R U
N26 N -0.37236(10) 0.71750(8) -0.08309(4) 0.0306(2) Uani 1 1 d . .
C26 C -0.19578(10) 0.81858(8) 0.09192(5) 0.0274(2) Uani 1 1 d . .
H26C H -0.228848 0.774752 0.108618 0.041 Uiso 1 1 calc R U
H26D H -0.255702 0.843646 0.067739 0.041 Uiso 1 1 calc R U
H26E H -0.163794 0.856214 0.118097 0.041 Uiso 1 1 calc R U
C27 C -0.03618(9) 0.65773(8) -0.09777(4) 0.02209(17) Uani 1 1 d . .
H27A H -0.048931 0.713188 -0.106855 0.027 Uiso 1 1 calc R U
H27B H -0.078729 0.626265 -0.125769 0.027 Uiso 1 1 calc R U
C28 C 0.09446(9) 0.63934(6) -0.09424(4) 0.01912(15) Uani 1 1 d . .
C29 C 0.17533(10) 0.70081(7) -0.09866(5) 0.02395(18) Uani 1 1 d . .
H29 H 0.149102 0.752657 -0.104387 0.029 Uiso 1 1 calc R U
C30 C 0.29636(11) 0.68365(9) -0.09440(5) 0.0293(2) Uani 1 1 d . .
H30 H 0.349340 0.724300 -0.097704 0.035 Uiso 1 1 calc R U
C31 C 0.33702(11) 0.60614(10) -0.08525(5) 0.0323(3) Uani 1 1 d . .
H31 H 0.416740 0.595268 -0.082320 0.039 Uiso 1 1 calc R U
C32 C 0.25700(13) 0.54484(9) -0.08052(6) 0.0341(3) Uani 1 1 d . .
H32 H 0.283791 0.493243 -0.074151 0.041 Uiso 1 1 calc R U
C33 C 0.13625(12) 0.56115(7) -0.08539(5) 0.0279(2) Uani 1 1 d . .
H33 H 0.083575 0.520068 -0.082747 0.033 Uiso 1 1 calc R U
O41 O -0.00781(6) 0.59057(4) 0.06257(3) 0.01486(10) Uani 1 1 d . .
C41 C 0.00052(7) 0.51415(5) 0.03895(3) 0.01480(12) Uani 1 1 d . .
H41 H -0.044845 0.515291 0.003722 0.018 Uiso 1 1 calc R U
O42 O -0.07076(6) 0.37890(4) 0.04503(3) 0.01936(12) Uani 1 1 d . .
H42 H -0.129304 0.380797 0.022900 0.029 Uiso 1 1 calc R U
C42 C -0.05693(7) 0.45296(5) 0.07272(4) 0.01455(12) Uani 1 1 d . .
H42A H -0.133475 0.472506 0.079450 0.017 Uiso 1 1 calc R U
O43 O -0.02161(8) 0.37143(5) 0.15325(3) 0.02215(13) Uani 1 1 d . .
C43 C 0.02266(7) 0.43657(5) 0.12573(3) 0.01495(12) Uani 1 1 d . .
H43 H 0.026642 0.484221 0.147744 0.018 Uiso 1 1 calc R U
N44 N 0.22829(9) 0.40312(7) 0.16480(4) 0.02586(17) Uani 1 1 d . .
C44 C 0.14680(7) 0.41496(6) 0.11429(4) 0.01619(13) Uani 1 1 d . .
H44 H 0.143422 0.366324 0.093258 0.019 Uiso 1 1 calc R U
O45 O 0.11818(6) 0.49324(4) 0.03404(3) 0.01718(11) Uani 1 1 d . .
N45 N 0.23626(9) 0.33248(7) 0.17959(4) 0.02742(19) Uani 1 1 d . .
C45 C 0.19484(7) 0.48389(6) 0.08359(4) 0.01703(13) Uani 1 1 d . .
H45 H 0.194816 0.532931 0.104056 0.020 Uiso 1 1 calc R U
N46 N 0.25147(13) 0.26977(9) 0.19671(6) 0.0415(3) Uani 1 1 d . .
C46 C 0.31808(9) 0.46905(7) 0.06970(5) 0.0261(2) Uani 1 1 d . .
H46C H 0.316546 0.423861 0.046892 0.039 Uiso 1 1 calc R U
H46D H 0.371175 0.459178 0.101280 0.039 Uiso 1 1 calc R U
H46E H 0.343669 0.514830 0.052231 0.039 Uiso 1 1 calc R U
C47 C -0.09821(10) 0.39372(8) 0.19088(4) 0.0263(2) Uani 1 1 d . .
H47A H -0.149209 0.349464 0.195915 0.032 Uiso 1 1 calc R U
H47B H -0.147085 0.437717 0.176849 0.032 Uiso 1 1 calc R U
C48 C -0.03032(10) 0.41771(8) 0.24412(4) 0.0254(2) Uani 1 1 d . .
C49 C 0.06069(13) 0.36933(12) 0.26859(6) 0.0372(3) Uani 1 1 d . .
H49 H 0.078974 0.322358 0.252603 0.045 Uiso 1 1 calc R U
C50 C 0.12468(16) 0.39184(17) 0.31753(7) 0.0546(6) Uani 1 1 d . .
H50 H 0.186128 0.360394 0.333181 0.065 Uiso 1 1 calc R U
C51 C 0.09531(19) 0.46127(18) 0.34218(7) 0.0610(7) Uani 1 1 d . .
H51 H 0.136975 0.475750 0.374411 0.073 Uiso 1 1 calc R U
C52 C 0.0047(2) 0.50865(15) 0.31901(7) 0.0557(6) Uani 1 1 d . .
H52 H -0.014754 0.554590 0.335836 0.067 Uiso 1 1 calc R U
C53 C -0.05844(14) 0.48746(10) 0.26977(6) 0.0364(3) Uani 1 1 d . .
H53 H -0.118933 0.519795 0.254240 0.044 Uiso 1 1 calc R U
Si61 Si 0.85081(3) -0.01376(2) 0.28136(2) 0.02137(5) Uani 1 1 d . .
O61 O 0.72273(6) 0.06009(4) 0.37026(3) 0.01783(11) Uani 1 1 d . .
C61 C 0.66843(7) 0.09636(5) 0.41001(4) 0.01502(12) Uani 1 1 d . .
H61 H 0.591590 0.071694 0.410357 0.018 Uiso 1 1 calc R U
C62 C 0.64983(7) 0.18501(5) 0.39613(3) 0.01336(11) Uani 1 1 d . .
H62 H 0.604784 0.191220 0.361090 0.016 Uiso 1 1 calc R U
O63 O 0.75740(6) 0.31080(4) 0.39122(3) 0.01776(11) Uani 1 1 d . .
C63 C 0.77048(7) 0.22650(5) 0.39915(4) 0.01472(12) Uani 1 1 d . .
H63 H 0.813466 0.204248 0.372250 0.018 Uiso 1 1 calc R U
N64 N 0.96483(7) 0.24169(7) 0.45491(5) 0.02682(19) Uani 1 1 d . .
C64 C 0.84167(7) 0.21291(6) 0.45414(4) 0.01652(13) Uani 1 1 d . .
H64 H 0.804540 0.240751 0.480928 0.020 Uiso 1 1 calc R U
O65 O 0.73521(6) 0.08788(4) 0.46154(3) 0.01670(11) Uani 1 1 d . .
N65 N 0.98038(8) 0.31486(7) 0.45718(5) 0.02599(18) Uani 1 1 d . .
C65 C 0.85198(8) 0.12335(6) 0.46724(4) 0.01812(14) Uani 1 1 d . .
H65 H 0.897946 0.097458 0.442771 0.022 Uiso 1 1 calc R U
N66 N 1.01062(11) 0.37954(8) 0.45977(7) 0.0398(3) Uani 1 1 d . .
C66 C 0.90871(11) 0.10605(8) 0.52394(5) 0.0284(2) Uani 1 1 d . .
H66C H 0.861557 0.128656 0.548118 0.043 Uiso 1 1 calc R U
H66D H 0.985660 0.128946 0.529820 0.043 Uiso 1 1 calc R U
H66E H 0.914289 0.049748 0.529262 0.043 Uiso 1 1 calc R U
C67 C 0.79832(9) 0.34192(7) 0.34402(4) 0.02131(16) Uani 1 1 d . .
H67A H 0.870766 0.315425 0.339266 0.026 Uiso 1 1 calc R U
H67B H 0.815254 0.397975 0.348983 0.026 Uiso 1 1 calc R U
C68 C 0.71016(9) 0.33117(7) 0.29427(4) 0.02117(16) Uani 1 1 d . .
C69 C 0.70791(13) 0.26152(8) 0.26378(5) 0.0286(2) Uani 1 1 d . .
H69 H 0.761452 0.221233 0.273869 0.034 Uiso 1 1 calc R U
C70 C 0.62524(15) 0.25216(10) 0.21803(5) 0.0363(3) Uani 1 1 d . .
H70 H 0.623552 0.205446 0.198705 0.044 Uiso 1 1 calc R U
C71 C 0.54622(15) 0.31296(14) 0.20187(6) 0.0452(4) Uani 1 1 d . .
H71 H 0.492553 0.307169 0.171533 0.054 Uiso 1 1 calc R U
C72 C 0.54807(19) 0.38278(16) 0.23156(8) 0.0575(6) Uani 1 1 d . .
H72 H 0.495148 0.423231 0.221005 0.069 Uiso 1 1 calc R U
C73 C 0.62994(16) 0.39192(11) 0.27741(6) 0.0413(4) Uani 1 1 d . .
H73 H 0.630892 0.438632 0.296702 0.050 Uiso 1 1 calc R U
C74 C 0.75174(11) -0.02382(7) 0.38158(5) 0.02543(19) Uani 1 1 d . .
H74A H 0.690255 -0.048684 0.398017 0.031 Uiso 1 1 calc R U
H74B H 0.824471 -0.027667 0.405511 0.031 Uiso 1 1 calc R U
C75 C 0.76421(12) -0.06586(7) 0.32987(5) 0.0274(2) Uani 1 1 d . .
H75A H 0.686044 -0.076194 0.311792 0.033 Uiso 1 1 calc R U
H75B H 0.800768 -0.116906 0.338431 0.033 Uiso 1 1 calc R U
C76 C 0.96110(11) 0.05870(10) 0.31563(6) 0.0340(3) Uani 1 1 d . .
H76A H 1.014197 0.031177 0.341627 0.051 Uiso 1 1 calc R U
H76B H 0.920940 0.099220 0.332350 0.051 Uiso 1 1 calc R U
H76C H 1.004202 0.082523 0.290333 0.051 Uiso 1 1 calc R U
C77 C 0.74508(15) 0.04026(13) 0.23065(6) 0.0413(3) Uani 1 1 d . .
H77A H 0.788140 0.071829 0.208853 0.062 Uiso 1 1 calc R U
H77B H 0.695522 0.073996 0.248039 0.062 Uiso 1 1 calc R U
H77C H 0.697851 0.002404 0.209279 0.062 Uiso 1 1 calc R U
C78 C 0.92677(14) -0.09359(11) 0.24738(8) 0.0439(4) Uani 1 1 d . .
H78A H 0.966288 -0.070082 0.220729 0.066 Uiso 1 1 calc R U
H78B H 0.869908 -0.131121 0.231513 0.066 Uiso 1 1 calc R U
H78C H 0.982785 -0.120218 0.272617 0.066 Uiso 1 1 calc R U
O81 O 0.58611(5) 0.21681(4) 0.43590(3) 0.01374(9) Uani 1 1 d . .
C81 C 0.50728(7) 0.28012(5) 0.41857(3) 0.01319(11) Uani 1 1 d . .
H81 H 0.540134 0.310587 0.391628 0.016 Uiso 1 1 calc R U
C82 C 0.50273(7) 0.33416(5) 0.46697(3) 0.01255(11) Uani 1 1 d . .
H82 H 0.582268 0.347971 0.483101 0.015 Uiso 1 1 calc R U
O83 O 0.42290(6) 0.34060(4) 0.55176(3) 0.01619(10) Uani 1 1 d . .
C83 C 0.43738(7) 0.29107(5) 0.50721(3) 0.01269(11) Uani 1 1 d . .
H83 H 0.481559 0.243502 0.519739 0.015 Uiso 1 1 calc R U
N84 N 0.25180(7) 0.22105(5) 0.51758(4) 0.01964(14) Uani 1 1 d . .
C84 C 0.31508(7) 0.26596(5) 0.47962(3) 0.01379(12) Uani 1 1 d . .
H84 H 0.269777 0.312841 0.466620 0.017 Uiso 1 1 calc R U
O85 O 0.39462(6) 0.25135(4) 0.39657(3) 0.01596(10) Uani 1 1 d . .
N85 N 0.19311(7) 0.26367(6) 0.54369(4) 0.02013(14) Uani 1 1 d . .
C85 C 0.33035(7) 0.20968(5) 0.43321(4) 0.01569(13) Uani 1 1 d . .
H85 H 0.374370 0.162513 0.446665 0.019 Uiso 1 1 calc R U
N86 N 0.13409(10) 0.29604(8) 0.56941(5) 0.0326(2) Uani 1 1 d . .
C86 C 0.21357(9) 0.18427(8) 0.40123(5) 0.0257(2) Uani 1 1 d . .
H86C H 0.171365 0.230428 0.387321 0.039 Uiso 1 1 calc R U
H86D H 0.167757 0.155941 0.423564 0.039 Uiso 1 1 calc R U
H86E H 0.228621 0.150556 0.372825 0.039 Uiso 1 1 calc R U
C87 C 0.49931(9) 0.31857(7) 0.59973(4) 0.01948(15) Uani 1 1 d . .
H87A H 0.496082 0.261547 0.604293 0.023 Uiso 1 1 calc R U
H87B H 0.470523 0.343178 0.629552 0.023 Uiso 1 1 calc R U
C88 C 0.62674(8) 0.34339(6) 0.59921(4) 0.01785(14) Uani 1 1 d . .
C89 C 0.71407(9) 0.28631(7) 0.59427(5) 0.02267(17) Uani 1 1 d . .
H89 H 0.694242 0.232876 0.591343 0.027 Uiso 1 1 calc R U
C90 C 0.83142(10) 0.30994(9) 0.59374(6) 0.0292(2) Uani 1 1 d . .
H90 H 0.888601 0.271936 0.590827 0.035 Uiso 1 1 calc R U
C91 C 0.86206(11) 0.39008(9) 0.59757(6) 0.0327(3) Uani 1 1 d . .
H91 H 0.939299 0.405453 0.596928 0.039 Uiso 1 1 calc R U
C92 C 0.77554(12) 0.44751(8) 0.60241(7) 0.0362(3) Uani 1 1 d . .
H92 H 0.795515 0.500945 0.604875 0.043 Uiso 1 1 calc R U
C93 C 0.65850(10) 0.42388(7) 0.60352(5) 0.0273(2) Uani 1 1 d . .
H93 H 0.601798 0.461937 0.607133 0.033 Uiso 1 1 calc R U
O101 O 0.44137(6) 0.40432(4) 0.44576(3) 0.01471(10) Uani 1 1 d . .
C101 C 0.47100(7) 0.47731(5) 0.47309(3) 0.01398(11) Uani 1 1 d . .
H101 H 0.437808 0.477037 0.506174 0.017 Uiso 1 1 calc R U
O102 O 0.41899(7) 0.61779(4) 0.46149(3) 0.01785(11) Uani 1 1 d . .
H102 H 0.378152 0.618965 0.485159 0.027 Uiso 1 1 calc R U
C102 C 0.40841(7) 0.54174(5) 0.43644(4) 0.01410(12) Uani 1 1 d . .
H10A H 0.325455 0.528078 0.427242 0.017 Uiso 1 1 calc R U
O103 O 0.40797(7) 0.60530(5) 0.35172(3) 0.02110(13) Uani 1 1 d . .
C103 C 0.46701(8) 0.54652(5) 0.38610(3) 0.01466(12) Uani 1 1 d . .
H103 H 0.459607 0.494951 0.368360 0.018 Uiso 1 1 calc R U
N104 N 0.65522(9) 0.56850(7) 0.35301(4) 0.02540(17) Uani 1 1 d . .
C104 C 0.59851(8) 0.56528(6) 0.40218(4) 0.01601(13) Uani 1 1 d . .
H104 H 0.607841 0.616188 0.420698 0.019 Uiso 1 1 calc R U
O105 O 0.59383(6) 0.49109(4) 0.48420(3) 0.01637(10) Uani 1 1 d . .
N105 N 0.73510(11) 0.61785(8) 0.35374(5) 0.0327(2) Uani 1 1 d . .
C105 C 0.65415(7) 0.49744(5) 0.43844(4) 0.01689(13) Uani 1 1 d . .
H105 H 0.646378 0.447274 0.419003 0.020 Uiso 1 1 calc R U
N106 N 0.81078(17) 0.66106(13) 0.34994(7) 0.0569(5) Uani 1 1 d . .
C106 C 0.78410(8) 0.51146(7) 0.45982(6) 0.0268(2) Uani 1 1 d . .
H10D H 0.791828 0.559836 0.479700 0.040 Uiso 1 1 calc R U
H10E H 0.828558 0.515299 0.431009 0.040 Uiso 1 1 calc R U
H10F H 0.812907 0.467982 0.482075 0.040 Uiso 1 1 calc R U
C107 C 0.37308(11) 0.57744(7) 0.29866(4) 0.02451(19) Uani 1 1 d . .
H10G H 0.344445 0.523413 0.299289 0.029 Uiso 1 1 calc R U
H10H H 0.439830 0.578007 0.279508 0.029 Uiso 1 1 calc R U
C108 C 0.27729(8) 0.63111(6) 0.27162(4) 0.01769(14) Uani 1 1 d . .
C109 C 0.18383(9) 0.59868(6) 0.23667(4) 0.01960(15) Uani 1 1 d . .
H109 H 0.180534 0.544314 0.230547 0.024 Uiso 1 1 calc R U
C110 C 0.09546(9) 0.64854(7) 0.21101(4) 0.02126(16) Uani 1 1 d . .
H110 H 0.034940 0.627016 0.187524 0.026 Uiso 1 1 calc R U
C111 C 0.09846(9) 0.73060(7) 0.22079(4) 0.02183(16) Uani 1 1 d . .
H111 H 0.039434 0.763209 0.204263 0.026 Uiso 1 1 calc R U
C112 C 0.19137(9) 0.76323(7) 0.25576(4) 0.02204(16) Uani 1 1 d . .
H112 H 0.193634 0.817467 0.262387 0.026 Uiso 1 1 calc R U
C113 C 0.28098(9) 0.71359(7) 0.28074(4) 0.02086(15) Uani 1 1 d . .
H113 H 0.342812 0.735426 0.303337 0.025 Uiso 1 1 calc R U

loop_
_atom_site_aniso_label
_atom_site_aniso_U_11
_atom_site_aniso_U_22
_atom_site_aniso_U_33
_atom_site_aniso_U_23
_atom_site_aniso_U_13
_atom_site_aniso_U_12
Si1 0.02144(11) 0.02185(13) 0.01619(11) -0.00132(9) 0.00246(8) -0.00232(9)
O1 0.0173(2) 0.0154(3) 0.0154(3) -0.0018(2) -0.00298(19) -0.0020(2)
C1 0.0137(3) 0.0157(3) 0.0134(3) -0.0005(2) -0.0006(2) -0.0015(2)
C2 0.0121(2) 0.0161(3) 0.0123(3) -0.0001(2) -0.0003(2) -0.0023(2)
O3 0.0193(3) 0.0168(3) 0.0174(3) 0.0018(2) 0.0001(2) 0.0003(2)
C3 0.0130(3) 0.0167(3) 0.0150(3) 0.0008(2) 0.0002(2) -0.0014(2)
N4 0.0179(3) 0.0293(5) 0.0327(5) 0.0003(4) 0.0105(3) 0.0015(3)
C4 0.0135(3) 0.0196(3) 0.0169(3) 0.0003(3) 0.0031(2) -0.0015(2)
O5 0.0157(2) 0.0181(3) 0.0135(2) 0.0012(2) -0.00026(18) -0.0024(2)
N5 0.0230(3) 0.0327(5) 0.0236(4) 0.0030(4) 0.0078(3) 0.0069(3)
C5 0.0158(3) 0.0199(4) 0.0178(3) 0.0007(3) 0.0031(2) -0.0047(3)
N6 0.0405(6) 0.0364(6) 0.0382(6) 0.0054(5) 0.0129(5) 0.0162(5)
C6 0.0300(5) 0.0278(5) 0.0216(4) 0.0043(4) 0.0102(4) -0.0051(4)
C7 0.0173(3) 0.0225(4) 0.0196(4) 0.0060(3) 0.0004(3) -0.0007(3)
C8 0.0180(3) 0.0190(4) 0.0220(4) 0.0046(3) -0.0001(3) 0.0021(3)
C9 0.0261(4) 0.0308(6) 0.0302(5) 0.0009(4) 0.0010(4) 0.0102(4)
C10 0.0241(5) 0.0465(8) 0.0447(8) 0.0035(6) 0.0034(5) 0.0153(5)
C11 0.0196(4) 0.0480(9) 0.0511(9) 0.0057(7) -0.0039(5) 0.0013(5)
C12 0.0258(5) 0.0359(7) 0.0475(8) -0.0058(6) -0.0064(5) -0.0051(5)
C13 0.0223(4) 0.0251(5) 0.0342(6) -0.0032(4) -0.0017(4) 0.0006(3)
C14 0.0238(4) 0.0163(3) 0.0170(3) -0.0008(3) -0.0006(3) -0.0034(3)
C15 0.0256(4) 0.0201(4) 0.0164(4) -0.0023(3) 0.0010(3) -0.0084(3)
C16 0.0488(7) 0.0336(7) 0.0211(5) -0.0099(4) 0.0032(5) -0.0049(5)
C17 0.0342(5) 0.0254(5) 0.0265(5) 0.0037(4) -0.0030(4) -0.0024(4)
C18 0.0240(5) 0.0624(11) 0.0340(6) 0.0039(7) 0.0092(4) 0.0035(6)
O21 0.0133(2) 0.0176(3) 0.0134(2) 0.00150(19) -0.00086(17) -0.00548(19)
C21 0.0119(2) 0.0143(3) 0.0145(3) 0.0016(2) 0.0014(2) -0.0017(2)
C22 0.0125(2) 0.0122(3) 0.0153(3) 0.0011(2) 0.0019(2) -0.0010(2)
O23 0.0188(2) 0.0194(3) 0.0149(3) -0.0021(2) 0.0014(2) -0.0049(2)
C23 0.0135(3) 0.0137(3) 0.0139(3) 0.0008(2) 0.0004(2) -0.0021(2)
N24 0.0172(3) 0.0176(3) 0.0237(4) 0.0044(3) -0.0049(2) -0.0001(2)
C24 0.0125(2) 0.0140(3) 0.0164(3) 0.0021(2) 0.0000(2) -0.0003(2)
O25 0.0140(2) 0.0187(3) 0.0149(2) -0.0003(2) 0.00173(18) 0.00007(19)
N25 0.0168(3) 0.0213(3) 0.0166(3) 0.0018(3) 0.0006(2) 0.0017(2)
C25 0.0149(3) 0.0155(3) 0.0184(3) -0.0009(3) 0.0006(2) 0.0007(2)
N26 0.0275(4) 0.0369(6) 0.0240(4) -0.0029(4) -0.0082(3) 0.0005(4)
C26 0.0212(4) 0.0324(6) 0.0288(5) -0.0084(4) 0.0041(3) 0.0071(4)
C27 0.0225(4) 0.0297(5) 0.0138(3) 0.0006(3) 0.0014(3) -0.0014(3)
C28 0.0241(4) 0.0192(4) 0.0148(3) -0.0005(3) 0.0055(3) -0.0008(3)
C29 0.0283(4) 0.0210(4) 0.0241(4) -0.0018(3) 0.0092(3) -0.0028(3)
C30 0.0271(4) 0.0345(6) 0.0282(5) -0.0083(4) 0.0107(4) -0.0060(4)
C31 0.0272(5) 0.0436(7) 0.0272(5) -0.0074(5) 0.0082(4) 0.0070(5)
C32 0.0397(6) 0.0302(6) 0.0347(6) 0.0029(5) 0.0133(5) 0.0128(5)
C33 0.0349(5) 0.0201(4) 0.0312(5) 0.0015(4) 0.0139(4) 0.0005(4)
O41 0.0161(2) 0.0108(2) 0.0181(3) 0.00127(19) 0.00396(19) -0.00109(18)
C41 0.0159(3) 0.0125(3) 0.0157(3) 0.0004(2) 0.0010(2) -0.0001(2)
O42 0.0213(3) 0.0130(3) 0.0210(3) -0.0023(2) -0.0065(2) -0.0020(2)
C42 0.0135(3) 0.0120(3) 0.0177(3) 0.0000(2) 0.0004(2) -0.0011(2)
O43 0.0311(3) 0.0180(3) 0.0182(3) 0.0020(2) 0.0064(3) -0.0065(3)
C43 0.0171(3) 0.0128(3) 0.0149(3) -0.0008(2) 0.0020(2) -0.0029(2)
N44 0.0245(4) 0.0260(4) 0.0237(4) 0.0022(3) -0.0083(3) 0.0003(3)
C44 0.0159(3) 0.0147(3) 0.0170(3) -0.0003(3) -0.0008(2) 0.0004(2)
O45 0.0182(2) 0.0163(3) 0.0179(3) 0.0008(2) 0.0055(2) 0.0017(2)
N45 0.0246(4) 0.0307(5) 0.0255(4) 0.0058(4) -0.0018(3) 0.0074(3)
C45 0.0140(3) 0.0151(3) 0.0222(4) -0.0010(3) 0.0029(2) -0.0004(2)
N46 0.0440(6) 0.0357(7) 0.0431(7) 0.0148(5) 0.0000(5) 0.0135(5)
C46 0.0163(3) 0.0242(5) 0.0390(6) -0.0020(4) 0.0082(3) 0.0010(3)
C47 0.0242(4) 0.0360(6) 0.0193(4) 0.0022(4) 0.0053(3) -0.0093(4)
C48 0.0265(4) 0.0327(5) 0.0181(4) 0.0018(4) 0.0068(3) -0.0095(4)
C49 0.0339(6) 0.0537(9) 0.0243(5) 0.0107(6) 0.0052(4) -0.0007(6)
C50 0.0370(7) 0.0976(18) 0.0273(6) 0.0215(9) -0.0020(5) -0.0152(9)
C51 0.0553(10) 0.104(2) 0.0239(6) -0.0090(9) 0.0075(6) -0.0431(12)
C52 0.0688(12) 0.0656(13) 0.0381(8) -0.0235(8) 0.0258(8) -0.0395(10)
C53 0.0425(7) 0.0356(7) 0.0349(6) -0.0039(5) 0.0181(5) -0.0140(6)
Si61 0.01854(10) 0.02429(14) 0.02182(12) -0.00698(10) 0.00469(9) 0.00248(9)
O61 0.0231(3) 0.0130(2) 0.0190(3) -0.0027(2) 0.0087(2) 0.0013(2)
C61 0.0159(3) 0.0131(3) 0.0170(3) -0.0014(2) 0.0057(2) -0.0002(2)
C62 0.0135(2) 0.0131(3) 0.0140(3) -0.0014(2) 0.0038(2) 0.0000(2)
O63 0.0218(3) 0.0145(3) 0.0184(3) 0.0011(2) 0.0076(2) -0.0022(2)
C63 0.0145(3) 0.0143(3) 0.0165(3) -0.0009(2) 0.0062(2) -0.0006(2)
N64 0.0127(3) 0.0242(4) 0.0432(6) -0.0038(4) 0.0025(3) 0.0000(3)
C64 0.0118(3) 0.0173(3) 0.0205(4) -0.0019(3) 0.0022(2) 0.0010(2)
O65 0.0177(2) 0.0161(3) 0.0172(3) 0.0015(2) 0.0055(2) 0.0021(2)
N65 0.0149(3) 0.0282(4) 0.0340(5) 0.0017(4) 0.0005(3) -0.0036(3)
C65 0.0157(3) 0.0173(3) 0.0214(4) -0.0007(3) 0.0026(3) 0.0045(3)
N66 0.0258(4) 0.0293(6) 0.0624(9) 0.0056(6) -0.0004(5) -0.0089(4)
C66 0.0278(4) 0.0278(5) 0.0268(5) 0.0031(4) -0.0056(4) 0.0076(4)
C67 0.0222(4) 0.0232(4) 0.0190(4) 0.0030(3) 0.0048(3) -0.0090(3)
C68 0.0242(4) 0.0215(4) 0.0183(4) -0.0016(3) 0.0050(3) -0.0052(3)
C69 0.0434(6) 0.0234(5) 0.0198(4) -0.0020(4) 0.0065(4) -0.0028(4)
C70 0.0542(8) 0.0339(7) 0.0207(5) -0.0072(4) 0.0055(5) -0.0129(6)
C71 0.0367(7) 0.0675(12) 0.0287(6) -0.0158(7) -0.0049(5) -0.0042(7)
C72 0.0534(10) 0.0705(14) 0.0413(9) -0.0200(9) -0.0186(7) 0.0278(10)
C73 0.0480(8) 0.0393(8) 0.0322(6) -0.0138(6) -0.0092(6) 0.0143(6)
C74 0.0350(5) 0.0166(4) 0.0258(5) -0.0013(3) 0.0082(4) 0.0027(4)
C75 0.0407(6) 0.0171(4) 0.0259(5) -0.0046(3) 0.0099(4) 0.0014(4)
C76 0.0239(4) 0.0356(7) 0.0433(7) -0.0167(6) 0.0072(4) -0.0024(4)
C77 0.0408(7) 0.0548(10) 0.0268(6) 0.0086(6) -0.0011(5) 0.0050(7)
C78 0.0365(6) 0.0411(8) 0.0585(10) -0.0275(8) 0.0223(6) -0.0018(6)
O81 0.0134(2) 0.0143(2) 0.0143(2) 0.00076(19) 0.00457(17) 0.00364(17)
C81 0.0129(2) 0.0115(3) 0.0152(3) 0.0005(2) 0.0021(2) 0.0012(2)
C82 0.0123(2) 0.0100(3) 0.0152(3) 0.0003(2) 0.0013(2) 0.0005(2)
O83 0.0181(2) 0.0159(3) 0.0144(3) -0.0018(2) 0.00189(19) 0.0028(2)
C83 0.0130(2) 0.0105(3) 0.0144(3) 0.0000(2) 0.0016(2) 0.0008(2)
N84 0.0180(3) 0.0156(3) 0.0269(4) 0.0012(3) 0.0086(3) -0.0015(2)
C84 0.0124(2) 0.0118(3) 0.0173(3) -0.0001(2) 0.0025(2) 0.0003(2)
O85 0.0138(2) 0.0174(3) 0.0163(3) -0.0020(2) 0.00061(18) 0.00010(19)
N85 0.0168(3) 0.0234(4) 0.0208(3) 0.0001(3) 0.0045(2) -0.0029(3)
C85 0.0130(3) 0.0133(3) 0.0207(4) -0.0032(3) 0.0021(2) -0.0008(2)
N86 0.0301(4) 0.0382(6) 0.0325(5) -0.0058(4) 0.0156(4) -0.0005(4)
C86 0.0164(3) 0.0293(5) 0.0308(5) -0.0110(4) 0.0010(3) -0.0057(3)
C87 0.0209(3) 0.0226(4) 0.0146(3) 0.0012(3) 0.0013(3) -0.0011(3)
C88 0.0217(3) 0.0167(3) 0.0139(3) -0.0007(3) -0.0016(3) -0.0016(3)
C89 0.0230(4) 0.0199(4) 0.0249(4) -0.0047(3) 0.0025(3) -0.0017(3)
C90 0.0222(4) 0.0314(6) 0.0338(6) -0.0087(5) 0.0033(4) -0.0016(4)
C91 0.0247(4) 0.0347(6) 0.0372(6) -0.0004(5) -0.0012(4) -0.0106(4)
C92 0.0316(5) 0.0224(5) 0.0500(8) 0.0020(5) -0.0098(5) -0.0096(4)
C93 0.0265(4) 0.0175(4) 0.0344(6) -0.0019(4) -0.0077(4) -0.0007(3)
O101 0.0168(2) 0.0086(2) 0.0179(3) 0.00045(18) -0.00056(19) 0.00052(17)
C101 0.0161(3) 0.0103(3) 0.0155(3) -0.0002(2) 0.0023(2) -0.0001(2)
O102 0.0241(3) 0.0101(2) 0.0212(3) -0.0019(2) 0.0095(2) 0.0004(2)
C102 0.0146(3) 0.0098(3) 0.0180(3) 0.0001(2) 0.0026(2) 0.0007(2)
O103 0.0327(3) 0.0135(3) 0.0150(3) 0.0005(2) -0.0041(2) 0.0038(2)
C103 0.0186(3) 0.0109(3) 0.0141(3) 0.0002(2) 0.0009(2) 0.0014(2)
N104 0.0291(4) 0.0264(4) 0.0234(4) -0.0044(3) 0.0135(3) -0.0070(3)
C104 0.0182(3) 0.0138(3) 0.0168(3) -0.0012(3) 0.0051(2) -0.0008(2)
O105 0.0167(2) 0.0145(2) 0.0169(3) 0.0001(2) -0.00148(19) -0.00096(19)
N105 0.0374(5) 0.0383(6) 0.0255(5) -0.0043(4) 0.0146(4) -0.0136(4)
C105 0.0142(3) 0.0138(3) 0.0225(4) -0.0014(3) 0.0021(2) 0.0002(2)
N106 0.0622(9) 0.0706(12) 0.0433(8) -0.0093(8) 0.0263(7) -0.0403(9)
C106 0.0140(3) 0.0234(5) 0.0415(6) -0.0003(4) -0.0006(3) 0.0002(3)
C107 0.0329(5) 0.0236(4) 0.0153(4) -0.0027(3) -0.0026(3) 0.0100(4)
C108 0.0212(3) 0.0184(4) 0.0131(3) 0.0003(3) 0.0012(3) 0.0021(3)
C109 0.0232(4) 0.0187(4) 0.0168(3) 0.0001(3) 0.0025(3) -0.0027(3)
C110 0.0190(3) 0.0258(4) 0.0183(4) -0.0007(3) 0.0003(3) -0.0015(3)
C111 0.0211(3) 0.0254(4) 0.0184(4) 0.0004(3) 0.0007(3) 0.0058(3)
C112 0.0250(4) 0.0187(4) 0.0217(4) -0.0013(3) 0.0008(3) 0.0041(3)
C113 0.0230(4) 0.0192(4) 0.0192(4) -0.0030(3) -0.0013(3) 0.0022(3)

loop_
_atom_type_symbol
_atom_type_description
_atom_type_scat_dispersion_real
_atom_type_scat_dispersion_imag
_atom_type_scat_source
C C 0.0033 0.0016 'International Tables Vol C Tables 4.2.6.8 and 6.1.1.4'
H H 0.0000 0.0000 'International Tables Vol C Tables 4.2.6.8 and 6.1.1.4'
N N 0.0061 0.0033 'International Tables Vol C Tables 4.2.6.8 and 6.1.1.4'
O O 0.0106 0.0060 'International Tables Vol C Tables 4.2.6.8 and 6.1.1.4'
Si Si 0.0817 0.0704 'International Tables Vol C Tables 4.2.6.8 and 6.1.1.4'

loop_
_geom_angle_atom_site_label_1
_geom_angle_atom_site_label_2
_geom_angle_atom_site_label_3
_geom_angle
C18 Si1 C17 109.11(8)
C18 Si1 C16 109.76(8)
C17 Si1 C16 109.16(7)
C18 Si1 C15 109.55(6)
C17 Si1 C15 110.26(6)
C16 Si1 C15 108.99(6)
C1 O1 C14 113.63(7)
O1 C1 O5 112.85(7)
O1 C1 C2 107.80(7)
O5 C1 C2 110.21(7)
O1 C1 H1 108.6
O5 C1 H1 108.6
C2 C1 H1 108.6
O21 C2 C1 106.53(7)
O21 C2 C3 109.57(7)
C1 C2 C3 109.58(7)
O21 C2 H2 110.4
C1 C2 H2 110.4
C3 C2 H2 110.4
C3 O3 C7 113.63(8)
O3 C3 C4 106.87(7)
O3 C3 C2 111.59(7)
C4 C3 C2 108.76(7)
O3 C3 H3 109.9
C4 C3 H3 109.9
C2 C3 H3 109.9
N5 N4 C4 116.26(9)
N4 C4 C3 110.22(8)
N4 C4 C5 106.04(8)
C3 C4 C5 110.98(8)
N4 C4 H4 109.8
C3 C4 H4 109.8
C5 C4 H4 109.8
C1 O5 C5 114.38(7)
N6 N5 N4 170.95(13)
O5 C5 C6 105.93(8)
O5 C5 C4 110.00(7)
C6 C5 C4 113.05(9)
O5 C5 H5 109.3
C6 C5 H5 109.3
C4 C5 H5 109.3
C5 C6 H6A 109.5
C5 C6 H6B 109.5
H6A C6 H6B 109.5
C5 C6 H6C 109.5
H6A C6 H6C 109.5
H6B C6 H6C 109.5
O3 C7 C8 113.02(8)
O3 C7 H7A 109.0
C8 C7 H7A 109.0
O3 C7 H7B 109.0
C8 C7 H7B 109.0
H7A C7 H7B 107.8
C13 C8 C9 118.95(10)
C13 C8 C7 120.79(10)
C9 C8 C7 120.26(10)
C10 C9 C8 119.86(13)
C10 C9 H9 120.1
C8 C9 H9 120.1
C11 C10 C9 120.75(13)
C11 C10 H10 119.6
C9 C10 H10 119.6
C10 C11 C12 119.70(12)
C10 C11 H11 120.2
C12 C11 H11 120.2
C11 C12 C13 119.89(14)
C11 C12 H12 120.1
C13 C12 H12 120.1
C8 C13 C12 120.85(12)
C8 C13 H13 119.6
C12 C13 H13 119.6
O1 C14 C15 108.25(8)
O1 C14 H14A 110.0
C15 C14 H14A 110.0
O1 C14 H14B 110.0
C15 C14 H14B 110.0
H14A C14 H14B 108.4
C14 C15 Si1 115.74(7)
C14 C15 H15A 108.3
Si1 C15 H15A 108.3
C14 C15 H15B 108.3
Si1 C15 H15B 108.3
H15A C15 H15B 107.4
Si1 C16 H16A 109.5
Si1 C16 H16B 109.5
H16A C16 H16B 109.5
Si1 C16 H16C 109.5
H16A C16 H16C 109.5
H16B C16 H16C 109.5
Si1 C17 H17A 109.5
Si1 C17 H17B 109.5
H17A C17 H17B 109.5
Si1 C17 H17C 109.5
H17A C17 H17C 109.5
H17B C17 H17C 109.5
Si1 C18 H18A 109.5
Si1 C18 H18B 109.5
H18A C18 H18B 109.5
Si1 C18 H18C 109.5
H18A C18 H18C 109.5
H18B C18 H18C 109.5
C21 O21 C2 114.73(7)
O25 C21 O21 111.67(7)
O25 C21 C22 111.84(6)
O21 C21 C22 107.39(7)
O25 C21 H21 108.6
O21 C21 H21 108.6
C22 C21 H21 108.6
O41 C22 C21 105.06(7)
O41 C22 C23 112.71(6)
C21 C22 C23 108.99(7)
O41 C22 H22 110.0
C21 C22 H22 110.0
C23 C22 H22 110.0
C23 O23 C27 113.11(7)
O23 C23 C24 108.94(7)
O23 C23 C22 112.75(7)
C24 C23 C22 109.21(7)
O23 C23 H23 108.6
C24 C23 H23 108.6
C22 C23 H23 108.6
N25 N24 C24 117.53(9)
N24 C24 C23 109.99(8)
N24 C24 C25 105.80(7)
C23 C24 C25 109.54(7)
N24 C24 H24 110.5
C23 C24 H24 110.5
C25 C24 H24 110.5
C21 O25 C25 115.12(7)
N26 N25 N24 170.93(12)
O25 C25 C26 106.21(8)
O25 C25 C24 110.28(7)
C26 C25 C24 112.74(8)
O25 C25 H25 109.2
C26 C25 H25 109.2
C24 C25 H25 109.2
C25 C26 H26C 109.5
C25 C26 H26D 109.5
H26C C26 H26D 109.5
C25 C26 H26E 109.5
H26C C26 H26E 109.5
H26D C26 H26E 109.5
O23 C27 C28 113.14(8)
O23 C27 H27A 109.0
C28 C27 H27A 109.0
O23 C27 H27B 109.0
C28 C27 H27B 109.0
H27A C27 H27B 107.8
C29 C28 C33 119.04(10)
C29 C28 C27 120.25(10)
C33 C28 C27 120.70(10)
C28 C29 C30 120.00(11)
C28 C29 H29 120.0
C30 C29 H29 120.0
C31 C30 C29 120.57(12)
C31 C30 H30 119.7
C29 C30 H30 119.7
C30 C31 C32 119.66(12)
C30 C31 H31 120.2
C32 C31 H31 120.2
C31 C32 C33 120.20(13)
C31 C32 H32 119.9
C33 C32 H32 119.9
C32 C33 C28 120.53(12)
C32 C33 H33 119.7
C28 C33 H33 119.7
C41 O41 C22 114.62(7)
O45 C41 O41 112.41(7)
O45 C41 C42 111.77(7)
O41 C41 C42 107.53(7)
O45 C41 H41 108.3
O41 C41 H41 108.3
C42 C41 H41 108.3
C42 O42 H42 109.5
O42 C42 C41 109.10(8)
O42 C42 C43 106.87(7)
C41 C42 C43 111.17(7)
O42 C42 H42A 109.9
C41 C42 H42A 109.9
C43 C42 H42A 109.9
C43 O43 C47 114.96(9)
O43 C43 C44 108.41(8)
O43 C43 C42 111.07(7)
C44 C43 C42 108.87(7)
O43 C43 H43 109.5
C44 C43 H43 109.5
C42 C43 H43 109.5
N45 N44 C44 113.52(9)
N44 C44 C43 110.50(8)
N44 C44 C45 108.29(8)
C43 C44 C45 109.09(7)
N44 C44 H44 109.6
C43 C44 H44 109.6
C45 C44 H44 109.6
C41 O45 C45 114.78(7)
N46 N45 N44 173.77(14)
O45 C45 C46 106.46(8)
O45 C45 C44 108.08(7)
C46 C45 C44 113.90(8)
O45 C45 H45 109.4
C46 C45 H45 109.4
C44 C45 H45 109.4
C45 C46 H46C 109.5
C45 C46 H46D 109.5
H46C C46 H46D 109.5
C45 C46 H46E 109.5
H46C C46 H46E 109.5
H46D C46 H46E 109.5
O43 C47 C48 112.44(9)
O43 C47 H47A 109.1
C48 C47 H47A 109.1
O43 C47 H47B 109.1
C48 C47 H47B 109.1
H47A C47 H47B 107.8
C49 C48 C53 118.80(13)
C49 C48 C47 120.12(13)
C53 C48 C47 121.07(13)
C48 C49 C50 120.28(19)
C48 C49 H49 119.9
C50 C49 H49 119.9
C51 C50 C49 119.9(2)
C51 C50 H50 120.1
C49 C50 H50 120.1
C52 C51 C50 120.44(16)
C52 C51 H51 119.8
C50 C51 H51 119.8
C51 C52 C53 120.2(2)
C51 C52 H52 119.9
C53 C52 H52 119.9
C48 C53 C52 120.41(19)
C48 C53 H53 119.8
C52 C53 H53 119.8
C78 Si61 C77 108.76(9)
C78 Si61 C76 110.57(7)
C77 Si61 C76 109.67(9)
C78 Si61 C75 106.99(7)
C77 Si61 C75 108.97(7)
C76 Si61 C75 111.79(7)
C61 O61 C74 112.65(8)
O61 C61 O65 112.82(7)
O61 C61 C62 108.29(7)
O65 C61 C62 110.29(7)
O61 C61 H61 108.4
O65 C61 H61 108.4
C62 C61 H61 108.4
O81 C62 C61 105.32(7)
O81 C62 C63 109.85(7)
C61 C62 C63 109.32(7)
O81 C62 H62 110.7
C61 C62 H62 110.7
C63 C62 H62 110.7
C63 O63 C67 115.63(8)
O63 C63 C64 107.86(7)
O63 C63 C62 111.28(7)
C64 C63 C62 109.64(7)
O63 C63 H63 109.3
C64 C63 H63 109.3
C62 C63 H63 109.3
N65 N64 C64 116.80(9)
N64 C64 C63 110.13(8)
N64 C64 C65 105.62(7)
C63 C64 C65 110.95(8)
N64 C64 H64 110.0
C63 C64 H64 110.0
C65 C64 H64 110.0
C61 O65 C65 114.65(7)
N66 N65 N64 170.60(12)
O65 C65 C66 106.29(9)
O65 C65 C64 109.61(7)
C66 C65 C64 113.60(9)
O65 C65 H65 109.1
C66 C65 H65 109.1
C64 C65 H65 109.1
C65 C66 H66C 109.5
C65 C66 H66D 109.5
H66C C66 H66D 109.5
C65 C66 H66E 109.5
H66C C66 H66E 109.5
H66D C66 H66E 109.5
O63 C67 C68 113.45(8)
O63 C67 H67A 108.9
C68 C67 H67A 108.9
O63 C67 H67B 108.9
C68 C67 H67B 108.9
H67A C67 H67B 107.7
C73 C68 C69 118.37(11)
C73 C68 C67 120.17(11)
C69 C68 C67 121.45(11)
C68 C69 C70 120.82(13)
C68 C69 H69 119.6
C70 C69 H69 119.6
C71 C70 C69 120.07(14)
C71 C70 H70 120.0
C69 C70 H70 120.0
C70 C71 C72 119.72(14)
C70 C71 H71 120.1
C72 C71 H71 120.1
C71 C72 C73 120.24(17)
C71 C72 H72 119.9
C73 C72 H72 119.9
C68 C73 C72 120.76(15)
C68 C73 H73 119.6
C72 C73 H73 119.6
O61 C74 C75 108.65(9)
O61 C74 H74A 110.0
C75 C74 H74A 110.0
O61 C74 H74B 110.0
C75 C74 H74B 110.0
H74A C74 H74B 108.3
C74 C75 Si61 118.26(9)
C74 C75 H75A 107.7
Si61 C75 H75A 107.7
C74 C75 H75B 107.7
Si61 C75 H75B 107.7
H75A C75 H75B 107.1
Si61 C76 H76A 109.5
Si61 C76 H76B 109.5
H76A C76 H76B 109.5
Si61 C76 H76C 109.5
H76A C76 H76C 109.5
H76B C76 H76C 109.5
Si61 C77 H77A 109.5
Si61 C77 H77B 109.5
H77A C77 H77B 109.5
Si61 C77 H77C 109.5
H77A C77 H77C 109.5
H77B C77 H77C 109.5
Si61 C78 H78A 109.5
Si61 C78 H78B 109.5
H78A C78 H78B 109.5
Si61 C78 H78C 109.5
H78A C78 H78C 109.5
H78B C78 H78C 109.5
C81 O81 C62 114.89(7)
O85 C81 O81 111.87(7)
O85 C81 C82 112.75(6)
O81 C81 C82 106.29(7)
O85 C81 H81 108.6
O81 C81 H81 108.6
C82 C81 H81 108.6
O101 C82 C83 112.25(6)
O101 C82 C81 104.40(7)
C83 C82 C81 109.61(7)
O101 C82 H82 110.1
C83 C82 H82 110.1
C81 C82 H82 110.1
C83 O83 C87 113.51(7)
O83 C83 C82 112.33(7)
O83 C83 C84 108.79(6)
C82 C83 C84 108.74(7)
O83 C83 H83 109.0
C82 C83 H83 109.0
C84 C83 H83 109.0
N85 N84 C84 114.14(8)
N84 C84 C83 109.58(7)
N84 C84 C85 107.95(7)
C83 C84 C85 108.97(6)
N84 C84 H84 110.1
C83 C84 H84 110.1
C85 C84 H84 110.1
C81 O85 C85 115.15(7)
N86 N85 N84 173.08(12)
O85 C85 C86 106.00(8)
O85 C85 C84 108.91(7)
C86 C85 C84 113.31(7)
O85 C85 H85 109.5
C86 C85 H85 109.5
C84 C85 H85 109.5
C85 C86 H86C 109.5
C85 C86 H86D 109.5
H86C C86 H86D 109.5
C85 C86 H86E 109.5
H86C C86 H86E 109.5
H86D C86 H86E 109.5
O83 C87 C88 112.94(8)
O83 C87 H87A 109.0
C88 C87 H87A 109.0
O83 C87 H87B 109.0
C88 C87 H87B 109.0
H87A C87 H87B 107.8
C93 C88 C89 118.95(10)
C93 C88 C87 120.22(9)
C89 C88 C87 120.83(9)
C88 C89 C90 120.32(11)
C88 C89 H89 119.8
C90 C89 H89 119.8
C91 C90 C89 120.36(12)
C91 C90 H90 119.8
C89 C90 H90 119.8
C90 C91 C92 119.75(12)
C90 C91 H91 120.1
C92 C91 H91 120.1
C91 C92 C93 119.93(12)
C91 C92 H92 120.0
C93 C92 H92 120.0
C88 C93 C92 120.67(11)
C88 C93 H93 119.7
C92 C93 H93 119.7
C101 O101 C82 116.57(7)
O105 C101 O101 113.57(7)
O105 C101 C102 111.90(7)
O101 C101 C102 104.21(7)
O105 C101 H101 109.0
O101 C101 H101 109.0
C102 C101 H101 109.0
C102 O102 H102 109.5
O102 C102 C103 108.08(7)
O102 C102 C101 110.59(7)
C103 C102 C101 108.96(7)
O102 C102 H10A 109.7
C103 C102 H10A 109.7
C101 C102 H10A 109.7
C103 O103 C107 113.69(8)
O103 C103 C102 109.06(7)
O103 C103 C104 112.69(8)
C102 C103 C104 108.35(7)
O103 C103 H103 108.9
C102 C103 H103 108.9
C104 C103 H103 108.9
N105 N104 C104 114.93(10)
N104 C104 C103 107.97(8)
N104 C104 C105 109.78(8)
C103 C104 C105 108.41(7)
N104 C104 H104 110.2
C103 C104 H104 110.2
C105 C104 H104 110.2
C101 O105 C105 115.20(7)
N106 N105 N104 173.69(15)
O105 C105 C106 105.97(9)
O105 C105 C104 109.58(7)
C106 C105 C104 113.55(8)
O105 C105 H105 109.2
C106 C105 H105 109.2
C104 C105 H105 109.2
C105 C106 H10D 109.5
C105 C106 H10E 109.5
H10D C106 H10E 109.5
C105 C106 H10F 109.5
H10D C106 H10F 109.5
H10E C106 H10F 109.5
O103 C107 C108 109.05(8)
O103 C107 H10G 109.9
C108 C107 H10G 109.9
O103 C107 H10H 109.9
C108 C107 H10H 109.9
H10G C107 H10H 108.3
C113 C108 C109 119.35(9)
C113 C108 C107 120.58(9)
C109 C108 C107 120.07(9)
C110 C109 C108 120.18(10)
C110 C109 H109 119.9
C108 C109 H109 119.9
C111 C110 C109 120.33(9)
C111 C110 H110 119.8
C109 C110 H110 119.8
C110 C111 C112 119.70(9)
C110 C111 H111 120.2
C112 C111 H111 120.2
C111 C112 C113 120.03(10)
C111 C112 H112 120.0
C113 C112 H112 120.0
C108 C113 C112 120.40(9)
C108 C113 H113 119.8
C112 C113 H113 119.8

loop_
_geom_bond_atom_site_label_1
_geom_bond_atom_site_label_2
_geom_bond_distance
Si1 C18 1.8894(14)
Si1 C17 1.8918(15)
Si1 C16 1.8944(14)
Si1 C15 1.9055(11)
O1 C1 1.4103(11)
O1 C14 1.4591(13)
C1 O5 1.4423(11)
C1 C2 1.5438(13)
C1 H1 0.9800
C2 O21 1.4477(10)
C2 C3 1.5517(12)
C2 H2 0.9800
O3 C3 1.4387(13)
O3 C7 1.4574(13)
C3 C4 1.5474(13)
C3 H3 0.9800
N4 N5 1.2477(17)
N4 C4 1.5000(13)
C4 C5 1.5496(15)
C4 H4 0.9800
O5 C5 1.4599(12)
N5 N6 1.1478(18)
C5 C6 1.5386(15)
C5 H5 0.9800
C6 H6A 0.9600
C6 H6B 0.9600
C6 H6C 0.9600
C7 C8 1.5294(14)
C7 H7A 0.9700
C7 H7B 0.9700
C8 C13 1.4072(17)
C8 C9 1.4141(16)
C9 C10 1.4126(19)
C9 H9 0.9300
C10 C11 1.397(3)
C10 H10 0.9300
C11 C12 1.403(2)
C11 H11 0.9300
C12 C13 1.4102(17)
C12 H12 0.9300
C13 H13 0.9300
C14 C15 1.5406(14)
C14 H14A 0.9700
C14 H14B 0.9700
C15 H15A 0.9700
C15 H15B 0.9700
C16 H16A 0.9600
C16 H16B 0.9600
C16 H16C 0.9600
C17 H17A 0.9600
C17 H17B 0.9600
C17 H17C 0.9600
C18 H18A 0.9600
C18 H18B 0.9600
C18 H18C 0.9600
O21 C21 1.4318(10)
C21 O25 1.4272(11)
C21 C22 1.5443(12)
C21 H21 0.9800
C22 O41 1.4565(11)
C22 C23 1.5479(12)
C22 H22 0.9800
O23 C23 1.4462(11)
O23 C27 1.4582(13)
C23 C24 1.5437(12)
C23 H23 0.9800
N24 N25 1.2458(12)
N24 C24 1.4982(12)
C24 C25 1.5555(13)
C24 H24 0.9800
O25 C25 1.4559(11)
N25 N26 1.1499(13)
C25 C26 1.5343(14)
C25 H25 0.9800
C26 H26C 0.9600
C26 H26D 0.9600
C26 H26E 0.9600
C27 C28 1.5282(15)
C27 H27A 0.9700
C27 H27B 0.9700
C28 C29 1.4094(15)
C28 C33 1.4112(17)
C29 C30 1.4144(17)
C29 H29 0.9300
C30 C31 1.397(2)
C30 H30 0.9300
C31 C32 1.402(2)
C31 H31 0.9300
C32 C33 1.407(2)
C32 H32 0.9300
C33 H33 0.9300
O41 C41 1.4334(11)
C41 O45 1.4244(11)
C41 C42 1.5549(12)
C41 H41 0.9800
O42 C42 1.4349(12)
O42 H42 0.8200
C42 C43 1.5569(13)
C42 H42A 0.9800
O43 C43 1.4381(12)
O43 C47 1.4477(15)
C43 C44 1.5447(13)
C43 H43 0.9800
N44 N45 1.2498(16)
N44 C44 1.5050(13)
C44 C45 1.5500(13)
C44 H44 0.9800
O45 C45 1.4532(12)
N45 N46 1.1494(18)
C45 C46 1.5335(13)
C45 H45 0.9800
C46 H46C 0.9600
C46 H46D 0.9600
C46 H46E 0.9600
C47 C48 1.5321(16)
C47 H47A 0.9700
C47 H47B 0.9700
C48 C49 1.406(2)
C48 C53 1.408(2)
C49 C50 1.418(2)
C49 H49 0.9300
C50 C51 1.395(4)
C50 H50 0.9300
C51 C52 1.382(4)
C51 H51 0.9300
C52 C53 1.414(2)
C52 H52 0.9300
C53 H53 0.9300
Si61 C78 1.8857(14)
Si61 C77 1.8890(16)
Si61 C76 1.8899(14)
Si61 C75 1.9163(14)
O61 C61 1.4102(11)
O61 C74 1.4736(14)
C61 O65 1.4424(12)
C61 C62 1.5446(13)
C61 H61 0.9800
C62 O81 1.4430(10)
C62 C63 1.5494(12)
C62 H62 0.9800
O63 C63 1.4410(12)
O63 C67 1.4593(12)
C63 C64 1.5483(13)
C63 H63 0.9800
N64 N65 1.2470(16)
N64 C64 1.4983(12)
C64 C65 1.5483(14)
C64 H64 0.9800
O65 C65 1.4617(12)
N65 N66 1.1441(17)
C65 C66 1.5389(16)
C65 H65 0.9800
C66 H66C 0.9600
C66 H66D 0.9600
C66 H66E 0.9600
C67 C68 1.5282(15)
C67 H67A 0.9700
C67 H67B 0.9700
C68 C73 1.407(2)
C68 C69 1.4101(17)
C69 C70 1.415(2)
C69 H69 0.9300
C70 C71 1.396(3)
C70 H70 0.9300
C71 C72 1.401(3)
C71 H71 0.9300
C72 C73 1.411(2)
C72 H72 0.9300
C73 H73 0.9300
C74 C75 1.5305(17)
C74 H74A 0.9700
C74 H74B 0.9700
C75 H75A 0.9700
C75 H75B 0.9700
C76 H76A 0.9600
C76 H76B 0.9600
C76 H76C 0.9600
C77 H77A 0.9600
C77 H77B 0.9600
C77 H77C 0.9600
C78 H78A 0.9600
C78 H78B 0.9600
C78 H78C 0.9600
O81 C81 1.4320(10)
C81 O85 1.4270(11)
C81 C82 1.5486(12)
C81 H81 0.9800
C82 O101 1.4454(10)
C82 C83 1.5438(12)
C82 H82 0.9800
O83 C83 1.4455(11)
O83 C87 1.4592(12)
C83 C84 1.5460(12)
C83 H83 0.9800
N84 N85 1.2458(13)
N84 C84 1.5024(12)
C84 C85 1.5532(13)
C84 H84 0.9800
O85 C85 1.4579(12)
N85 N86 1.1508(14)
C85 C86 1.5368(13)
C85 H85 0.9800
C86 H86C 0.9600
C86 H86D 0.9600
C86 H86E 0.9600
C87 C88 1.5297(14)
C87 H87A 0.9700
C87 H87B 0.9700
C88 C93 1.4061(16)
C88 C89 1.4116(15)
C89 C90 1.4125(16)
C89 H89 0.9300
C90 C91 1.397(2)
C90 H90 0.9300
C91 C92 1.408(2)
C91 H91 0.9300
C92 C93 1.4112(19)
C92 H92 0.9300
C93 H93 0.9300
O101 C101 1.4344(11)
C101 O105 1.4239(11)
C101 C102 1.5485(12)
C101 H101 0.9800
O102 C102 1.4324(11)
O102 H102 0.8200
C102 C103 1.5432(13)
C102 H10A 0.9800
O103 C103 1.4344(11)
O103 C107 1.4450(13)
C103 C104 1.5473(13)
C103 H103 0.9800
N104 N105 1.2395(15)
N104 C104 1.5030(13)
C104 C105 1.5557(14)
C104 H104 0.9800
O105 C105 1.4518(12)
N105 N106 1.1515(18)
C105 C106 1.5401(14)
C105 H105 0.9800
C106 H10D 0.9600
C106 H10E 0.9600
C106 H10F 0.9600
C107 C108 1.5187(14)
C107 H10G 0.9700
C107 H10H 0.9700
C108 C113 1.4099(15)
C108 C109 1.4126(14)
C109 C110 1.4111(15)
C109 H109 0.9300
C110 C111 1.4058(17)
C110 H110 0.9300
C111 C112 1.4098(15)
C111 H111 0.9300
C112 C113 1.4122(15)
C112 H112 0.9300
C113 H113 0.9300

loop_
_geom_hbond_atom_site_label_D
_geom_hbond_atom_site_label_H
_geom_hbond_atom_site_label_A
_geom_hbond_distance_DH
_geom_hbond_distance_HA
_geom_hbond_distance_DA
_geom_hbond_angle_DHA
_geom_hbond_site_symmetry_A
O102 H102 O81 0.82 2.60 3.1284(11) 123.3 2_656
O102 H102 O65 0.82 2.09 2.8836(11) 163.3 2_656
C101 H101 O83 0.98 2.60 3.1659(12) 117.0 .
C83 H83 O102 0.98 2.43 3.3989(12) 171.8 2_646
C81 H81 O63 0.98 2.51 3.1062(12) 119.3 .
C44 H44 N24 0.98 2.60 3.4905(14) 151.1 2_545
O42 H42 O5 0.82 2.06 2.8645(11) 168.9 2_545
C41 H41 O23 0.98 2.53 3.1698(13) 122.8 .
C23 H23 O42 0.98 2.59 3.5363(13) 163.2 2

loop_
_geom_torsion_atom_site_label_1
_geom_torsion_atom_site_label_2
_geom_torsion_atom_site_label_3
_geom_torsion_atom_site_label_4
_geom_torsion
C14 O1 C1 O5 64.81(10)
C14 O1 C1 C2 -173.25(7)
O1 C1 C2 O21 176.18(7)
O5 C1 C2 O21 -60.25(8)
O1 C1 C2 C3 -65.37(9)
O5 C1 C2 C3 58.19(8)
C7 O3 C3 C4 154.77(7)
C7 O3 C3 C2 -86.44(9)
O21 C2 C3 O3 -57.42(9)
C1 C2 C3 O3 -173.96(7)
O21 C2 C3 C4 60.23(9)
C1 C2 C3 C4 -56.31(9)
N5 N4 C4 C3 77.51(12)
N5 N4 C4 C5 -162.30(10)
O3 C3 C4 N4 -67.14(9)
C2 C3 C4 N4 172.26(8)
O3 C3 C4 C5 175.70(7)
C2 C3 C4 C5 55.09(9)
O1 C1 O5 C5 60.63(10)
C2 C1 O5 C5 -59.95(9)
C1 O5 C5 C6 -179.78(8)
C1 O5 C5 C4 57.74(9)
N4 C4 C5 O5 -174.31(8)
C3 C4 C5 O5 -54.61(9)
N4 C4 C5 C6 67.51(10)
C3 C4 C5 C6 -172.79(8)
C3 O3 C7 C8 -74.57(10)
O3 C7 C8 C13 115.38(12)
O3 C7 C8 C9 -64.74(14)
C13 C8 C9 C10 -0.9(2)
C7 C8 C9 C10 179.25(12)
C8 C9 C10 C11 1.2(2)
C9 C10 C11 C12 -0.8(3)
C10 C11 C12 C13 0.1(3)
C9 C8 C13 C12 0.2(2)
C7 C8 C13 C12 -179.94(13)
C11 C12 C13 C8 0.2(2)
C1 O1 C14 C15 168.64(8)
O1 C14 C15 Si1 -53.43(10)
C1 C2 O21 C21 -141.45(7)
C3 C2 O21 C21 100.10(8)
C2 O21 C21 O25 88.63(8)
C2 O21 C21 C22 -148.42(7)
O25 C21 C22 O41 -65.13(8)
O21 C21 C22 O41 172.02(6)
O25 C21 C22 C23 55.90(9)
O21 C21 C22 C23 -66.95(8)
C27 O23 C23 C24 129.57(8)
C27 O23 C23 C22 -109.02(9)
O41 C22 C23 O23 -61.85(9)
C21 C22 C23 O23 -178.08(6)
O41 C22 C23 C24 59.40(9)
C21 C22 C23 C24 -56.83(8)
N25 N24 C24 C23 85.18(10)
N25 N24 C24 C25 -156.61(9)
O23 C23 C24 N24 -63.22(9)
C22 C23 C24 N24 173.24(7)
O23 C23 C24 C25 -179.10(7)
C22 C23 C24 C25 57.36(9)
O21 C21 O25 C25 63.41(9)
C22 C21 O25 C25 -56.97(9)
C21 O25 C25 C26 178.78(8)
C21 O25 C25 C24 56.33(9)
N24 C24 C25 O25 -174.10(7)
C23 C24 C25 O25 -55.59(9)
N24 C24 C25 C26 67.37(10)
C23 C24 C25 C26 -174.12(9)
C23 O23 C27 C28 68.53(12)
O23 C27 C28 C29 -115.21(11)
O23 C27 C28 C33 63.41(14)
C33 C28 C29 C30 0.20(16)
C27 C28 C29 C30 178.84(10)
C28 C29 C30 C31 -0.67(18)
C29 C30 C31 C32 0.3(2)
C30 C31 C32 C33 0.5(2)
C31 C32 C33 C28 -1.0(2)
C29 C28 C33 C32 0.63(18)
C27 C28 C33 C32 -178.01(11)
C21 C22 O41 C41 -151.24(7)
C23 C22 O41 C41 90.21(8)
C22 O41 C41 O45 54.23(9)
C22 O41 C41 C42 177.66(6)
O45 C41 C42 O42 -67.23(9)
O41 C41 C42 O42 168.95(6)
O45 C41 C42 C43 50.38(10)
O41 C41 C42 C43 -73.44(8)
C47 O43 C43 C44 147.26(8)
C47 O43 C43 C42 -93.17(10)
O42 C42 C43 O43 -52.18(9)
C41 C42 C43 O43 -171.13(7)
O42 C42 C43 C44 67.12(9)
C41 C42 C43 C44 -51.83(9)
N45 N44 C44 C43 93.85(11)
N45 N44 C44 C45 -146.73(10)
O43 C43 C44 N44 -62.22(10)
C42 C43 C44 N44 176.83(8)
O43 C43 C44 C45 178.84(7)
C42 C43 C44 C45 57.89(9)
O41 C41 O45 C45 64.25(9)
C42 C41 O45 C45 -56.78(10)
C41 O45 C45 C46 -175.04(8)
C41 O45 C45 C44 62.21(9)
N44 C44 C45 O45 178.01(8)
C43 C44 C45 O45 -61.68(9)
N44 C44 C45 C46 59.93(11)
C43 C44 C45 C46 -179.75(8)
C43 O43 C47 C48 -83.43(12)
O43 C47 C48 C49 -48.43(15)
O43 C47 C48 C53 132.48(12)
C53 C48 C49 C50 -1.69(19)
C47 C48 C49 C50 179.19(12)
C48 C49 C50 C51 1.6(2)
C49 C50 C51 C52 -0.5(3)
C50 C51 C52 C53 -0.6(3)
C49 C48 C53 C52 0.64(19)
C47 C48 C53 C52 179.74(12)
C51 C52 C53 C48 0.5(2)
C74 O61 C61 O65 53.76(10)
C74 O61 C61 C62 176.13(8)
O61 C61 C62 O81 175.61(7)
O65 C61 C62 O81 -60.49(8)
O61 C61 C62 C63 -66.41(9)
O65 C61 C62 C63 57.48(8)
C67 O63 C63 C64 124.59(8)
C67 O63 C63 C62 -115.11(8)
O81 C62 C63 O63 -59.62(9)
C61 C62 C63 O63 -174.72(7)
O81 C62 C63 C64 59.62(9)
C61 C62 C63 C64 -55.47(9)
N65 N64 C64 C63 75.87(13)
N65 N64 C64 C65 -164.26(11)
O63 C63 C64 N64 -67.43(9)
C62 C63 C64 N64 171.25(7)
O63 C63 C64 C65 175.98(7)
C62 C63 C64 C65 54.66(9)
O61 C61 O65 C65 60.86(10)
C62 C61 O65 C65 -60.38(9)
C61 O65 C65 C66 -178.65(8)
C61 O65 C65 C64 58.19(10)
N64 C64 C65 O65 -173.58(8)
C63 C64 C65 O65 -54.25(9)
N64 C64 C65 C66 67.69(11)
C63 C64 C65 C66 -172.98(8)
C63 O63 C67 C68 81.19(11)
O63 C67 C68 C73 93.07(15)
O63 C67 C68 C69 -87.94(13)
C73 C68 C69 C70 -1.5(2)
C67 C68 C69 C70 179.53(11)
C68 C69 C70 C71 1.4(2)
C69 C70 C71 C72 -0.9(3)
C70 C71 C72 C73 0.4(4)
C69 C68 C73 C72 1.0(3)
C67 C68 C73 C72 -179.99(18)
C71 C72 C73 C68 -0.5(4)
C61 O61 C74 C75 158.19(9)
O61 C74 C75 Si61 44.49(13)
C61 C62 O81 C81 -148.20(7)
C63 C62 O81 C81 94.19(8)
C62 O81 C81 O85 87.41(8)
C62 O81 C81 C82 -149.13(7)
O85 C81 C82 O101 -67.80(8)
O81 C81 C82 O101 169.28(6)
O85 C81 C82 C83 52.63(9)
O81 C81 C82 C83 -70.28(8)
C87 O83 C83 C82 -106.47(8)
C87 O83 C83 C84 133.09(8)
O101 C82 C83 O83 -60.39(9)
C81 C82 C83 O83 -175.92(6)
O101 C82 C83 C84 60.08(9)
C81 C82 C83 C84 -55.45(8)
N85 N84 C84 C83 89.17(10)
N85 N84 C84 C85 -152.29(8)
O83 C83 C84 N84 -59.59(9)
C82 C83 C84 N84 177.78(7)
O83 C83 C84 C85 -177.50(7)
C82 C83 C84 C85 59.86(9)
O81 C81 O85 C85 64.59(9)
C82 C81 O85 C85 -55.15(9)
C81 O85 C85 C86 -179.83(8)
C81 O85 C85 C84 57.93(9)
N84 C84 C85 O85 -178.39(7)
C83 C84 C85 O85 -59.45(9)
N84 C84 C85 C86 63.91(10)
C83 C84 C85 C86 -177.15(8)
C83 O83 C87 C88 74.75(10)
O83 C87 C88 C93 71.26(13)
O83 C87 C88 C89 -108.55(11)
C93 C88 C89 C90 0.07(17)
C87 C88 C89 C90 179.89(10)
C88 C89 C90 C91 -0.6(2)
C89 C90 C91 C92 0.5(2)
C90 C91 C92 C93 0.2(2)
C89 C88 C93 C92 0.62(18)
C87 C88 C93 C92 -179.20(12)
C91 C92 C93 C88 -0.8(2)
C83 C82 O101 C101 90.80(8)
C81 C82 O101 C101 -150.55(7)
C82 O101 C101 O105 48.67(10)
C82 O101 C101 C102 170.69(7)
O105 C101 C102 O102 -63.55(9)
O101 C101 C102 O102 173.33(7)
O105 C101 C102 C103 55.11(9)
O101 C101 C102 C103 -68.02(8)
C107 O103 C103 C102 -129.12(9)
C107 O103 C103 C104 110.52(10)
O102 C102 C103 O103 -60.68(9)
C101 C102 C103 O103 179.10(7)
O102 C102 C103 C104 62.32(9)
C101 C102 C103 C104 -57.91(9)
N105 N104 C104 C103 145.35(12)
N105 N104 C104 C105 -96.65(13)
O103 C103 C104 N104 -60.14(10)
C102 C103 C104 N104 179.09(8)
O103 C103 C104 C105 -179.03(7)
C102 C103 C104 C105 60.21(9)
O101 C101 O105 C105 61.53(10)
C102 C101 O105 C105 -56.12(10)
C101 O105 C105 C106 -179.59(8)
C101 O105 C105 C104 57.53(9)
N104 C104 C105 O105 -176.19(7)
C103 C104 C105 O105 -58.47(9)
N104 C104 C105 C106 65.54(11)
C103 C104 C105 C106 -176.73(8)
C103 O103 C107 C108 160.17(9)
O103 C107 C108 C113 37.99(14)
O103 C107 C108 C109 -142.49(10)
C113 C108 C109 C110 0.28(15)
C107 C108 C109 C110 -179.24(10)
C108 C109 C110 C111 -1.24(15)
C109 C110 C111 C112 1.04(16)
C110 C111 C112 C113 0.10(16)
C109 C108 C113 C112 0.86(15)
C107 C108 C113 C112 -179.62(10)
C111 C112 C113 C108 -1.06(16)
